data_7130770
loop_
_publ_author_name
'Rkein, Batoul'
'Coffinier, Romain'
'Powderly, Marian'
'Manneveau, Maxime'
'Sanselme, Morgane'
'Durandetti, Muriel'
'Sebban, Muriel'
'Hamdoun, Ghanem'
'Oulyadi, Hassan'
'Harrowven, David'
'Legros, Julien'
'Chataigner, Isabelle'

_publ_section_title
;
 High Pressure promoted Dearomatization of Nitroarenes by [4+2]
 Cycloadditions with Silyloxydienes
;
_journal_name_full 'Chemical Communications'
_journal_paper_doi 10.1039/D2CC04778K
_journal_year 2022
_chemical_compound_source 'synthesis as described'
_chemical_formula_moiety 'C15 H14 F1 N1 O4'
_chemical_formula_sum 'C15 H14 F N O4'
_chemical_formula_weight 291.27
_space_group_IT_number 14
_space_group_name_Hall '-P 2yab'
_space_group_name_H-M_alt 'P 1 21/a 1'
_symmetry_cell_setting monoclinic
_symmetry_Int_Tables_number 14
_symmetry_space_group_name_Hall '-P 2yab'
_symmetry_space_group_name_H-M 'P 1 21/a 1'
_atom_sites_solution_hydrogens geom
_atom_sites_solution_primary direct
_atom_sites_solution_secondary difmap
_audit_conform_dict_location ftp://ftp.iucr.org/pub/cif_core.dic
_audit_conform_dict_name cif_core.dic
_audit_conform_dict_version 2.4
_audit_creation_date 2020-12-02T15:07:13-00:00
_audit_creation_method 'WinGX routine CIF_UPDATE'
_audit_update_record
;
2022-08-08 deposited with the CCDC.	2022-09-26 downloaded from the CCDC.
;
_cell_angle_alpha 90
_cell_angle_beta 104.883(3)
_cell_angle_gamma 90
_cell_formula_units_Z 4
_cell_length_a 12.5797(18)
_cell_length_b 8.1298(12)
_cell_length_c 13.6651(19)
_cell_measurement_reflns_used 1542
_cell_measurement_temperature 293(2)
_cell_measurement_theta_max 23.24
_cell_measurement_theta_min 2.94
_cell_measurement_wavelength 0.71073
_cell_volume 1350.7(3)
_computing_molecular_graphics 'Ortep-3 for Windows (Farrugia, 1997)'
_computing_publication_material 'WinGX publication routines (Farrugia, 1999)'
_computing_structure_refinement 'SHELXL-97 (Sheldrick, 2008)'
_diffrn_ambient_temperature 293(2)
_diffrn_measured_fraction_theta_full 0.997
_diffrn_measured_fraction_theta_max 0.997
_diffrn_measurement_device_type 'SMART APEX I Bruker'
_diffrn_radiation_monochromator graphite
_diffrn_radiation_probe x-ray
_diffrn_radiation_type MoK\a
_diffrn_radiation_wavelength 0.71073
_diffrn_reflns_av_R_equivalents 0.0384
_diffrn_reflns_av_unetI/netI 0.0306
_diffrn_reflns_limit_h_max 13
_diffrn_reflns_limit_h_min -13
_diffrn_reflns_limit_k_max 9
_diffrn_reflns_limit_k_min -8
_diffrn_reflns_limit_l_max 11
_diffrn_reflns_limit_l_min -15
_diffrn_reflns_number 5814
_diffrn_reflns_theta_full 23.24
_diffrn_reflns_theta_max 23.24
_diffrn_reflns_theta_min 2.94
_exptl_absorpt_coefficient_mu 0.113
_exptl_absorpt_correction_type none
_exptl_crystal_colour colourless
_exptl_crystal_density_diffrn 1.432
_exptl_crystal_density_method 'not measured'
_exptl_crystal_description prism
_exptl_crystal_F_000 608
_exptl_crystal_size_max 0
_exptl_crystal_size_mid 0
_exptl_crystal_size_min 0
_refine_diff_density_max 0.29
_refine_diff_density_min -0.179
_refine_diff_density_rms 0.04
_refine_ls_extinction_coef 0.018(3)
_refine_ls_extinction_expression Fc^*^=kFc[1+0.001xFc^2^\l^3^/sin(2\q)]^-1/4^
_refine_ls_extinction_method SHELXL
_refine_ls_goodness_of_fit_ref 1.045
_refine_ls_hydrogen_treatment constr
_refine_ls_matrix_type full
_refine_ls_number_parameters 192
_refine_ls_number_reflns 1923
_refine_ls_number_restraints 0
_refine_ls_restrained_S_all 1.045
_refine_ls_R_factor_all 0.0554
_refine_ls_R_factor_gt 0.0447
_refine_ls_shift/su_max 0
_refine_ls_shift/su_mean 0
_refine_ls_structure_factor_coef Fsqd
_refine_ls_weighting_details 'calc w=1/[\s^2^(Fo^2^)+(0.0811P)^2^+0.0660P] where P=(Fo^2^+2Fc^2^)/3'
_refine_ls_weighting_scheme calc
_refine_ls_wR_factor_gt 0.1229
_refine_ls_wR_factor_ref 0.1334
_reflns_number_gt 1542
_reflns_number_total 1923
_reflns_threshold_expression >2\s(I)
_cod_data_source_file d2cc04778k2.cif
_cod_data_source_block br924
_cod_original_sg_symbol_H-M 'P 21/a'
_cod_database_code 7130770

loop_
_symmetry_equiv_pos_as_xyz
'x, y, z'
'-x+1/2, y+1/2, -z'
'-x, -y, -z'
'x-1/2, -y-1/2, z'

loop_
_atom_site_label
_atom_site_type_symbol
_atom_site_fract_x
_atom_site_fract_y
_atom_site_fract_z
_atom_site_U_iso_or_equiv
_atom_site_adp_type
_atom_site_occupancy
_atom_site_symmetry_multiplicity
_atom_site_calc_flag
_atom_site_refinement_flags
_atom_site_disorder_assembly
_atom_site_disorder_group
C1 C 0.43975(16) 0.1887(2) 0.24310(14) 0.0437(5) Uani 1 1 d . . .
C2 C 0.36677(16) 0.0914(2) 0.29566(15) 0.0458(5) Uani 1 1 d . . .
C3 C 0.29360(19) -0.0267(3) 0.24640(18) 0.0612(7) Uani 1 1 d . . .
H3 H 0.2842 -0.0441 0.1774 0.073 Uiso 1 1 calc R . .
C4 C 0.2339(2) -0.1196(3) 0.2988(3) 0.0781(8) Uani 1 1 d . . .
H4 H 0.1843 -0.1983 0.2649 0.094 Uiso 1 1 calc R . .
C5 C 0.2480(2) -0.0954(3) 0.4005(3) 0.0771(8) Uani 1 1 d . . .
H5 H 0.208 -0.1585 0.4353 0.093 Uiso 1 1 calc R . .
C6 C 0.3206(2) 0.0213(3) 0.45180(19) 0.0623(7) Uani 1 1 d . . .
H6 H 0.3291 0.0374 0.5208 0.075 Uiso 1 1 calc R . .
C7 C 0.38118(17) 0.1147(2) 0.40030(15) 0.0467(5) Uani 1 1 d . . .
C8 C 0.46123(17) 0.2364(2) 0.45136(15) 0.0462(6) Uani 1 1 d . . .
C9 C 0.50813(17) 0.3446(3) 0.40622(15) 0.0498(6) Uani 1 1 d . . .
H9 H 0.5619 0.4145 0.4438 0.06 Uiso 1 1 calc R . .
C10 C 0.47463(16) 0.3556(2) 0.29280(14) 0.0445(5) Uani 1 1 d . . .
H10 H 0.5377 0.3954 0.2699 0.053 Uiso 1 1 calc R . .
C11 C 0.38068(18) 0.4829(2) 0.26127(15) 0.0525(6) Uani 1 1 d . . .
H11A H 0.3268 0.4611 0.2993 0.063 Uiso 1 1 calc R . .
H11B H 0.4107 0.5916 0.2803 0.063 Uiso 1 1 calc R . .
C12 C 0.32318(18) 0.4842(3) 0.15089(16) 0.0543(6) Uani 1 1 d . . .
C13 C 0.29384(18) 0.3192(3) 0.10443(16) 0.0575(6) Uani 1 1 d . . .
H13A H 0.2662 0.3305 0.0316 0.069 Uiso 1 1 calc R . .
H13B H 0.2363 0.2707 0.1306 0.069 Uiso 1 1 calc R . .
C14 C 0.39464(18) 0.2074(3) 0.12848(15) 0.0509(6) Uani 1 1 d . . .
H14 H 0.3753 0.0992 0.0973 0.061 Uiso 1 1 calc R . .
C15 C 0.4694(3) 0.2603(4) -0.01158(18) 0.0905(10) Uani 1 1 d . . .
H15A H 0.4479 0.1496 -0.0319 0.136 Uiso 1 1 calc R . .
H15B H 0.538 0.2848 -0.027 0.136 Uiso 1 1 calc R . .
H15C H 0.4139 0.3352 -0.0474 0.136 Uiso 1 1 calc R . .
F1 F 0.48418(12) 0.23129(16) 0.55469(9) 0.0698(5) Uani 1 1 d . . .
N1 N 0.54581(17) 0.0811(2) 0.25476(14) 0.0583(5) Uani 1 1 d . . .
O1 O 0.29846(16) 0.6104(2) 0.10323(13) 0.0848(6) Uani 1 1 d . . .
O2 O 0.48177(13) 0.27693(19) 0.09401(11) 0.0634(5) Uani 1 1 d . . .
O3 O 0.53208(16) -0.0575(2) 0.21989(13) 0.0868(6) Uani 1 1 d . . .
O4 O 0.63472(14) 0.1381(2) 0.29799(14) 0.0825(6) Uani 1 1 d . . .

loop_
_atom_site_aniso_label
_atom_site_aniso_U_11
_atom_site_aniso_U_22
_atom_site_aniso_U_33
_atom_site_aniso_U_23
_atom_site_aniso_U_13
_atom_site_aniso_U_12
C1 0.0407(11) 0.0446(12) 0.0491(12) -0.0054(9) 0.0178(9) 0.0036(9)
C2 0.0460(12) 0.0341(11) 0.0608(13) -0.0013(9) 0.0202(10) 0.0042(9)
C3 0.0607(15) 0.0465(13) 0.0779(16) -0.0073(11) 0.0206(12) -0.0063(11)
C4 0.0663(17) 0.0419(14) 0.130(3) -0.0046(14) 0.0324(17) -0.0102(12)
C5 0.0728(18) 0.0464(15) 0.131(3) 0.0212(15) 0.0594(18) 0.0049(13)
C6 0.0687(16) 0.0465(13) 0.0845(17) 0.0147(11) 0.0427(13) 0.0134(12)
C7 0.0481(12) 0.0383(11) 0.0606(13) 0.0059(9) 0.0265(10) 0.0123(9)
C8 0.0500(13) 0.0499(13) 0.0405(12) 0.0006(9) 0.0147(10) 0.0122(10)
C9 0.0458(12) 0.0533(13) 0.0490(13) -0.0097(10) 0.0096(10) -0.0010(10)
C10 0.0420(12) 0.0443(12) 0.0489(12) -0.0030(9) 0.0151(9) -0.0067(9)
C11 0.0579(14) 0.0407(12) 0.0596(14) -0.0054(9) 0.0166(11) -0.0019(10)
C12 0.0507(13) 0.0552(14) 0.0601(14) 0.0057(11) 0.0195(11) 0.0055(11)
C13 0.0535(14) 0.0652(15) 0.0507(13) -0.0004(10) 0.0073(11) -0.0010(11)
C14 0.0524(13) 0.0519(13) 0.0494(13) -0.0082(9) 0.0149(10) -0.0023(10)
C15 0.095(2) 0.129(3) 0.0538(16) 0.0003(15) 0.0307(15) -0.0062(18)
F1 0.0806(10) 0.0810(10) 0.0501(8) 0.0021(6) 0.0209(7) 0.0188(7)
N1 0.0578(13) 0.0662(13) 0.0567(11) -0.0019(9) 0.0251(10) 0.0148(10)
O1 0.1069(16) 0.0640(12) 0.0785(12) 0.0213(9) 0.0147(10) 0.0140(10)
O2 0.0626(11) 0.0842(11) 0.0483(9) -0.0030(7) 0.0234(8) -0.0064(8)
O3 0.0944(14) 0.0676(12) 0.1019(14) -0.0199(10) 0.0318(11) 0.0280(10)
O4 0.0434(11) 0.1059(15) 0.0983(14) -0.0078(10) 0.0183(10) 0.0116(10)

loop_
_atom_type_symbol
_atom_type_description
_atom_type_scat_dispersion_real
_atom_type_scat_dispersion_imag
_atom_type_scat_source
C C 0.0033 0.0016 'International Tables Vol C Tables 4.2.6.8 and 6.1.1.4'
H H 0 0 'International Tables Vol C Tables 4.2.6.8 and 6.1.1.4'
F F 0.0171 0.0103 'International Tables Vol C Tables 4.2.6.8 and 6.1.1.4'
N N 0.0061 0.0033 'International Tables Vol C Tables 4.2.6.8 and 6.1.1.4'
O O 0.0106 0.006 'International Tables Vol C Tables 4.2.6.8 and 6.1.1.4'

loop_
_geom_angle_atom_site_label_1
_geom_angle_atom_site_label_2
_geom_angle_atom_site_label_3
_geom_angle
_geom_angle_site_symmetry_1
_geom_angle_site_symmetry_3
_geom_angle_publ_flag
C2 C1 C14 115.08(17) . . ?
C2 C1 C10 112.93(15) . . ?
C14 C1 C10 110.78(16) . . ?
C2 C1 N1 105.22(15) . . ?
C14 C1 N1 103.98(15) . . ?
C10 C1 N1 108.05(16) . . ?
C3 C2 C7 119.00(19) . . ?
C3 C2 C1 122.56(18) . . ?
C7 C2 C1 118.25(17) . . ?
C2 C3 C4 120.6(2) . . ?
C2 C3 H3 119.7 . . ?
C4 C3 H3 119.7 . . ?
C5 C4 C3 120.0(2) . . ?
C5 C4 H4 120 . . ?
C3 C4 H4 120 . . ?
C4 C5 C6 120.7(2) . . ?
C4 C5 H5 119.6 . . ?
C6 C5 H5 119.6 . . ?
C5 C6 C7 119.8(2) . . ?
C5 C6 H6 120.1 . . ?
C7 C6 H6 120.1 . . ?
C6 C7 C2 119.8(2) . . ?
C6 C7 C8 122.1(2) . . ?
C2 C7 C8 118.10(18) . . ?
C9 C8 F1 120.61(19) . . ?
C9 C8 C7 125.11(19) . . ?
F1 C8 C7 114.27(18) . . ?
C8 C9 C10 119.28(19) . . ?
C8 C9 H9 120.4 . . ?
C10 C9 H9 120.4 . . ?
C9 C10 C1 112.20(16) . . ?
C9 C10 C11 108.62(16) . . ?
C1 C10 C11 110.99(16) . . ?
C9 C10 H10 108.3 . . ?
C1 C10 H10 108.3 . . ?
C11 C10 H10 108.3 . . ?
C12 C11 C10 115.01(17) . . ?
C12 C11 H11A 108.5 . . ?
C10 C11 H11A 108.5 . . ?
C12 C11 H11B 108.5 . . ?
C10 C11 H11B 108.5 . . ?
H11A C11 H11B 107.5 . . ?
O1 C12 C13 122.1(2) . . ?
O1 C12 C11 122.6(2) . . ?
C13 C12 C11 115.20(18) . . ?
C12 C13 C14 110.10(18) . . ?
C12 C13 H13A 109.6 . . ?
C14 C13 H13A 109.6 . . ?
C12 C13 H13B 109.6 . . ?
C14 C13 H13B 109.6 . . ?
H13A C13 H13B 108.2 . . ?
O2 C14 C13 111.19(17) . . ?
O2 C14 C1 105.35(16) . . ?
C13 C14 C1 110.42(17) . . ?
O2 C14 H14 109.9 . . ?
C13 C14 H14 109.9 . . ?
C1 C14 H14 109.9 . . ?
O2 C15 H15A 109.5 . . ?
O2 C15 H15B 109.5 . . ?
H15A C15 H15B 109.5 . . ?
O2 C15 H15C 109.5 . . ?
H15A C15 H15C 109.5 . . ?
H15B C15 H15C 109.5 . . ?
O4 N1 O3 124.3(2) . . ?
O4 N1 C1 119.31(18) . . ?
O3 N1 C1 116.39(19) . . ?
C15 O2 C14 114.10(18) . . ?

loop_
_geom_bond_atom_site_label_1
_geom_bond_atom_site_label_2
_geom_bond_distance
_geom_bond_site_symmetry_2
_geom_bond_publ_flag
C1 C2 1.524(3) . ?
C1 C14 1.530(3) . ?
C1 C10 1.531(3) . ?
C1 N1 1.569(3) . ?
C2 C3 1.380(3) . ?
C2 C7 1.407(3) . ?
C3 C4 1.387(4) . ?
C3 H3 0.93 . ?
C4 C5 1.369(4) . ?
C4 H4 0.93 . ?
C5 C6 1.378(4) . ?
C5 H5 0.93 . ?
C6 C7 1.388(3) . ?
C6 H6 0.93 . ?
C7 C8 1.456(3) . ?
C8 C9 1.300(3) . ?
C8 F1 1.367(2) . ?
C9 C10 1.501(3) . ?
C9 H9 0.93 . ?
C10 C11 1.546(3) . ?
C10 H10 0.98 . ?
C11 C12 1.496(3) . ?
C11 H11A 0.97 . ?
C11 H11B 0.97 . ?
C12 O1 1.212(2) . ?
C12 C13 1.490(3) . ?
C13 C14 1.526(3) . ?
C13 H13A 0.97 . ?
C13 H13B 0.97 . ?
C14 O2 1.417(3) . ?
C14 H14 0.98 . ?
C15 O2 1.417(3) . ?
C15 H15A 0.96 . ?
C15 H15B 0.96 . ?
C15 H15C 0.96 . ?
N1 O4 1.215(2) . ?
N1 O3 1.218(2) . ?

loop_
_geom_torsion_atom_site_label_1
_geom_torsion_atom_site_label_2
_geom_torsion_atom_site_label_3
_geom_torsion_atom_site_label_4
_geom_torsion
_geom_torsion_site_symmetry_1
_geom_torsion_site_symmetry_2
_geom_torsion_site_symmetry_3
_geom_torsion_site_symmetry_4
_geom_torsion_publ_flag
C14 C1 C2 C3 26.4(3) . . . . ?
C10 C1 C2 C3 154.92(19) . . . . ?
N1 C1 C2 C3 -87.4(2) . . . . ?
C14 C1 C2 C7 -158.68(17) . . . . ?
C10 C1 C2 C7 -30.1(2) . . . . ?
N1 C1 C2 C7 87.5(2) . . . . ?
C7 C2 C3 C4 0.9(3) . . . . ?
C1 C2 C3 C4 175.8(2) . . . . ?
C2 C3 C4 C5 -0.5(4) . . . . ?
C3 C4 C5 C6 0.4(4) . . . . ?
C4 C5 C6 C7 -0.6(3) . . . . ?
C5 C6 C7 C2 1.0(3) . . . . ?
C5 C6 C7 C8 -178.28(19) . . . . ?
C3 C2 C7 C6 -1.1(3) . . . . ?
C1 C2 C7 C6 -176.29(17) . . . . ?
C3 C2 C7 C8 178.16(18) . . . . ?
C1 C2 C7 C8 3.0(3) . . . . ?
C6 C7 C8 C9 -168.9(2) . . . . ?
C2 C7 C8 C9 11.8(3) . . . . ?
C6 C7 C8 F1 10.2(3) . . . . ?
C2 C7 C8 F1 -169.12(16) . . . . ?
F1 C8 C9 C10 -175.25(16) . . . . ?
C7 C8 C9 C10 3.8(3) . . . . ?
C8 C9 C10 C1 -31.6(3) . . . . ?
C8 C9 C10 C11 91.5(2) . . . . ?
C2 C1 C10 C9 43.2(2) . . . . ?
C14 C1 C10 C9 173.96(16) . . . . ?
N1 C1 C10 C9 -72.75(19) . . . . ?
C2 C1 C10 C11 -78.5(2) . . . . ?
C14 C1 C10 C11 52.2(2) . . . . ?
N1 C1 C10 C11 165.52(15) . . . . ?
C9 C10 C11 C12 -168.48(18) . . . . ?
C1 C10 C11 C12 -44.7(2) . . . . ?
C10 C11 C12 O1 -137.2(2) . . . . ?
C10 C11 C12 C13 45.4(3) . . . . ?
O1 C12 C13 C14 131.0(2) . . . . ?
C11 C12 C13 C14 -51.6(3) . . . . ?
C12 C13 C14 O2 -57.5(2) . . . . ?
C12 C13 C14 C1 59.0(2) . . . . ?
C2 C1 C14 O2 -170.92(15) . . . . ?
C10 C1 C14 O2 59.5(2) . . . . ?
N1 C1 C14 O2 -56.40(19) . . . . ?
C2 C1 C14 C13 68.9(2) . . . . ?
C10 C1 C14 C13 -60.7(2) . . . . ?
N1 C1 C14 C13 -176.54(17) . . . . ?
C2 C1 N1 O4 -120.8(2) . . . . ?
C14 C1 N1 O4 117.8(2) . . . . ?
C10 C1 N1 O4 0.1(2) . . . . ?
C2 C1 N1 O3 58.3(2) . . . . ?
C14 C1 N1 O3 -63.1(2) . . . . ?
C10 C1 N1 O3 179.19(17) . . . . ?
C13 C14 O2 C15 -78.0(2) . . . . ?
C1 C14 O2 C15 162.42(19) . . . . ?
